data_4344928
loop_
_publ_author_name
'Zhu, Yuan-Yuan'
'Liu, Fang'
'Liu, Jia-Jia'
'Meng, Yin-Shan'
'Jiang, Shang-Da'
'Barra, Anne-Laure'
'Wernsdorfer, Wolfgang'
'Gao, Song'

_publ_section_title
;
 Slow Magnetic Relaxation in Weak Easy-Plane Anisotropy: the Case of a
 Combined Magnetic and HFEPR Study.
;
_journal_issue 2
_journal_name_full 'Inorganic chemistry'
_journal_page_first 697
_journal_page_last 700
_journal_paper_doi 10.1021/acs.inorgchem.6b01972
_journal_volume 56
_journal_year 2017
_chemical_formula_moiety 'C16 H30 Ba Co N4 O9 S4'
_chemical_formula_sum 'C16 H30 Ba Co N4 O9 S4'
_chemical_formula_weight 746.94
_chemical_name_common 2
_space_group_crystal_system monoclinic
_space_group_IT_number 14
_space_group_name_Hall '-P 2yn'
_space_group_name_H-M_alt 'P 1 21/n 1'
_symmetry_space_group_name_Hall '-P 2yn'
_symmetry_space_group_name_H-M 'P 1 21/n 1'
_atom_sites_solution_hydrogens mixed
_atom_sites_solution_primary direct
_audit_creation_date 2016-08-09
_audit_creation_method
;
Olex2 1.2
(compiled 2016.02.19 svn.r3266 for OlexSys, GUI svn.r5155)
;
_cell_angle_alpha 90
_cell_angle_beta 93.28(3)
_cell_angle_gamma 90
_cell_formula_units_Z 4
_cell_length_a 12.119(2)
_cell_length_b 16.444(3)
_cell_length_c 14.509(3)
_cell_measurement_reflns_used 9314
_cell_measurement_temperature 173.1500
_cell_measurement_theta_max 27.4846
_cell_measurement_theta_min 1.4058
_cell_volume 2886.7(9)
_computing_cell_refinement 'CrystalClear (Rigaku Inc., 2007)'
_computing_data_collection 'CrystalClear (Rigaku Inc., 2007)'
_computing_data_reduction 'CrystalClear (Rigaku Inc., 2007)'
_computing_molecular_graphics 'Olex2 (Dolomanov et al., 2009)'
_computing_publication_material 'Olex2 (Dolomanov et al., 2009)'
_computing_structure_refinement 'XL (Sheldrick, 2008)'
_computing_structure_solution
;
????
;
_diffrn_ambient_temperature 173.1500
_diffrn_detector_area_resol_mean 28.5714
_diffrn_measured_fraction_theta_full 0.991
_diffrn_measured_fraction_theta_max 0.992
_diffrn_measurement_details
;
scan:
    Number of images: 360
               Slice: -110.0000 - 70.0000
         Image width: 0.5000
            Exp time: 8.0000
       Rotation axis: Omega
               Omega: 0.0000
                 Chi: 45.0000
                 Phi: 270.0000
                 XTD: 44.8867
              2theta: -20.6421
scan:
    Number of images: 240
               Slice: -110.0000 - 10.0000
         Image width: 0.5000
            Exp time: 8.0000
       Rotation axis: Omega
               Omega: 0.0000
                 Chi: 45.0000
                 Phi: 90.0000
                 XTD: 44.8867
              2theta: -20.6421
scan:
    Number of images: 240
               Slice: -110.0000 - 10.0000
         Image width: 0.5000
            Exp time: 8.0000
       Rotation axis: Omega
               Omega: 0.0000
                 Chi: 45.0000
                 Phi: 0.0000
                 XTD: 44.8867
              2theta: -20.6421
;
_diffrn_measurement_device
;
Saturn724+ (2x2 bin mode)
;
_diffrn_measurement_device_details
;
AFC10: Fixed Chi 2 circle
;
_diffrn_measurement_device_type 'MM007HF + CCD (Saturn724+)'
_diffrn_measurement_method '\w scans at fixed \c = 45\%'
_diffrn_orient_matrix_type d*Trek
_diffrn_orient_matrix_UB_11 0.0622
_diffrn_orient_matrix_UB_12 -0.0331
_diffrn_orient_matrix_UB_13 -0.0432
_diffrn_orient_matrix_UB_21 0.0370
_diffrn_orient_matrix_UB_22 0.0072
_diffrn_orient_matrix_UB_23 0.0477
_diffrn_orient_matrix_UB_31 -0.0144
_diffrn_orient_matrix_UB_32 -0.0642
_diffrn_orient_matrix_UB_33 0.0209
_diffrn_radiation_detector CCD
_diffrn_radiation_monochromator Confocal
_diffrn_radiation_type MoK\a
_diffrn_radiation_wavelength 0.71073
_diffrn_reflns_av_R_equivalents 0.0475
_diffrn_reflns_av_unetI/netI 0.0349
_diffrn_reflns_Laue_measured_fraction_full 0.991
_diffrn_reflns_Laue_measured_fraction_max 0.992
_diffrn_reflns_limit_h_max 15
_diffrn_reflns_limit_h_min -15
_diffrn_reflns_limit_k_max 21
_diffrn_reflns_limit_k_min -21
_diffrn_reflns_limit_l_max 18
_diffrn_reflns_limit_l_min -18
_diffrn_reflns_number 26566
_diffrn_reflns_point_group_measured_fraction_full 0.991
_diffrn_reflns_point_group_measured_fraction_max 0.992
_diffrn_reflns_theta_full 25.242
_diffrn_reflns_theta_max 27.513
_diffrn_reflns_theta_min 3.073
_diffrn_source 'Rotating Anode'
_diffrn_source_current 30.0000
_diffrn_source_power 1.5000
_diffrn_source_voltage 50.0000
_exptl_absorpt_coefficient_mu 2.267
_exptl_absorpt_correction_T_max 1.0000
_exptl_absorpt_correction_T_min 0.5773
_exptl_absorpt_correction_type multi-scan
_exptl_absorpt_process_details 'CrystalClear (Rigaku Inc., 2008)'
_exptl_crystal_colour blue
_exptl_crystal_colour_primary blue
_exptl_crystal_density_diffrn 1.719
_exptl_crystal_description block
_exptl_crystal_F_000 1492
_exptl_crystal_size_max 0.19
_exptl_crystal_size_mid 0.15
_exptl_crystal_size_min 0.12
_refine_diff_density_max 1.030
_refine_diff_density_min -0.990
_refine_diff_density_rms 0.108
_refine_ls_extinction_method none
_refine_ls_goodness_of_fit_ref 1.168
_refine_ls_hydrogen_treatment constr
_refine_ls_matrix_type full
_refine_ls_number_parameters 318
_refine_ls_number_reflns 6586
_refine_ls_number_restraints 0
_refine_ls_restrained_S_all 1.168
_refine_ls_R_factor_all 0.0479
_refine_ls_R_factor_gt 0.0451
_refine_ls_shift/su_max 0.001
_refine_ls_shift/su_mean 0.000
_refine_ls_structure_factor_coef Fsqd
_refine_ls_weighting_details 'w=1/[\s^2^(Fo^2^)+(0.0250P)^2^+9.5170P] where P=(Fo^2^+2Fc^2^)/3'
_refine_ls_weighting_scheme calc
_refine_ls_wR_factor_gt 0.0983
_refine_ls_wR_factor_ref 0.0996
_reflns_Friedel_coverage 0.000
_reflns_number_gt 6338
_reflns_number_total 6586
_reflns_threshold_expression 'I > 2\s(I)'
_cod_data_source_file ic6b01972_si_002.cif
_cod_data_source_block 1498515
_cod_depositor_comments 'Adding full bibliography for 4344927--4344928.cif.'
_cod_original_cell_volume 2886.5(10)
_cod_database_code 4344928
_shelx_space_group_comment
;
The symmetry employed for this shelxl refinement is uniquely defined
by the following loop, which should always be used as a source of
symmetry information in preference to the above space-group names.
They are only intended as comments.
;
_exptl_absorpt_special_details SADABS
_diffrn_number_total 6866
_olex2_refinement_description
;
1. Fixed Uiso
 At 1.2 times of:
  All C(H,H) groups, {H9C,H9D} of O9
 At 1.5 times of:
  {H8A,H8B} of O8, {H7A,H7B} of O7
2.a Riding coordinates:
 O9(H9C,H9D)
2.b Rotating group:
 O7(H7A,H7B), O8(H8A,H8B)
2.c Secondary CH2 refined with riding coordinates:
 C5(H5A,H5B), C6(H6A,H6B), C7(H7C,H7D), C8(H8C,H8D), C9(H9A,H9B), C10(H10A,
 H10B), C11(H11A,H11B), C12(H12A,H12B), C13(H13A,H13B), C14(H14A,H14B),
 C15(H15A,H15B), C16(H16A,H16B)
;
_shelx_shelxl_version_number 2014/7
_olex2_submission_special_instructions 'No special instructions were received'

loop_
_space_group_symop_operation_xyz
'x, y, z'
'-x+1/2, y+1/2, -z+1/2'
'-x, -y, -z'
'x-1/2, -y-1/2, z-1/2'

loop_
_atom_site_label
_atom_site_type_symbol
_atom_site_fract_x
_atom_site_fract_y
_atom_site_fract_z
_atom_site_U_iso_or_equiv
_atom_site_adp_type
_atom_site_occupancy
_atom_site_site_symmetry_order
_atom_site_calc_flag
_atom_site_refinement_flags_posn
Ba1 Ba 0.62451(2) 0.10304(2) 0.24384(2) 0.02448(8) Uani 1 1 d .
Co1 Co 0.34674(5) 0.43373(4) 0.24374(4) 0.03029(14) Uani 1 1 d .
S1 S 0.34565(11) 0.59310(8) -0.02725(8) 0.0385(3) Uani 1 1 d .
S2 S 0.37753(11) 0.59127(8) 0.51444(9) 0.0408(3) Uani 1 1 d .
S3 S 0.00463(10) 0.29648(8) 0.24198(8) 0.0384(3) Uani 1 1 d .
S4 S 0.69199(9) 0.29782(7) 0.24851(8) 0.0339(2) Uani 1 1 d .
O1 O 0.5090(3) 0.1596(2) 0.0824(2) 0.0423(8) Uani 1 1 d .
O2 O 0.3973(3) 0.1456(2) 0.2437(2) 0.0395(8) Uani 1 1 d .
O3 O 0.5270(3) 0.1561(2) 0.4050(2) 0.0343(7) Uani 1 1 d .
O4 O 0.7521(3) 0.12274(19) 0.4108(2) 0.0320(7) Uani 1 1 d .
O5 O 0.8520(2) 0.12890(19) 0.2448(2) 0.0299(6) Uani 1 1 d .
O6 O 0.7332(3) 0.12446(19) 0.0769(2) 0.0329(7) Uani 1 1 d .
O7 O 0.6826(4) -0.0382(2) 0.1552(3) 0.0568(11) Uani 1 1 d .
H7A H 0.6656 -0.0886 0.1727 0.085 Uiso 1 1 d GR
H7B H 0.7214 -0.0404 0.1047 0.085 Uiso 1 1 d GR
O8 O 0.6138(3) -0.0331(2) 0.3582(2) 0.0388(7) Uani 1 1 d .
H8A H 0.6585 -0.0417 0.4122 0.058 Uiso 1 1 d GR
H8B H 0.5651 -0.0770 0.3485 0.058 Uiso 1 1 d GR
N1 N 0.3366(3) 0.4980(3) 0.1310(3) 0.0396(9) Uani 1 1 d .
N2 N 0.3406(4) 0.4995(3) 0.3546(3) 0.0427(10) Uani 1 1 d .
N3 N 0.2151(3) 0.3636(3) 0.2399(3) 0.0418(10) Uani 1 1 d .
N4 N 0.4847(3) 0.3717(2) 0.2481(3) 0.0356(8) Uani 1 1 d .
C1 C 0.3401(4) 0.5369(3) 0.0640(3) 0.0314(9) Uani 1 1 d .
C2 C 0.3561(4) 0.5374(3) 0.4226(3) 0.0338(10) Uani 1 1 d .
C3 C 0.1278(4) 0.3357(3) 0.2409(3) 0.0331(10) Uani 1 1 d .
C4 C 0.5706(4) 0.3409(3) 0.2487(3) 0.0303(9) Uani 1 1 d .
C5 C 0.3935(4) 0.1454(4) 0.0787(4) 0.0551(15) Uani 1 1 d .
H5A H 0.3785 0.0862 0.0780 0.066 Uiso 1 1 calc R
H5B H 0.3583 0.1695 0.0217 0.066 Uiso 1 1 calc R
C6 C 0.3472(4) 0.1839(4) 0.1626(4) 0.0510(14) Uani 1 1 d .
H6A H 0.3635 0.2429 0.1637 0.061 Uiso 1 1 calc R
H6B H 0.2661 0.1766 0.1608 0.061 Uiso 1 1 calc R
C7 C 0.3532(4) 0.1765(3) 0.3255(4) 0.0430(12) Uani 1 1 d .
H7C H 0.2730 0.1651 0.3252 0.052 Uiso 1 1 calc R
H7D H 0.3641 0.2361 0.3292 0.052 Uiso 1 1 calc R
C8 C 0.4119(4) 0.1360(3) 0.4065(4) 0.0438(12) Uani 1 1 d .
H8C H 0.3819 0.1553 0.4646 0.053 Uiso 1 1 calc R
H8D H 0.4018 0.0763 0.4026 0.053 Uiso 1 1 calc R
C9 C 0.5865(4) 0.1362(3) 0.4902(3) 0.0429(12) Uani 1 1 d .
H9A H 0.5860 0.0767 0.5003 0.051 Uiso 1 1 calc R
H9B H 0.5519 0.1629 0.5425 0.051 Uiso 1 1 calc R
C10 C 0.7020(4) 0.1657(3) 0.4836(3) 0.0398(11) Uani 1 1 d .
H10A H 0.7019 0.2248 0.4705 0.048 Uiso 1 1 calc R
H10B H 0.7448 0.1564 0.5428 0.048 Uiso 1 1 calc R
C11 C 0.8662(4) 0.1433(3) 0.4067(3) 0.0421(11) Uani 1 1 d .
H11A H 0.9073 0.1264 0.4644 0.051 Uiso 1 1 calc R
H11B H 0.8743 0.2029 0.3999 0.051 Uiso 1 1 calc R
C12 C 0.9121(4) 0.1011(3) 0.3262(4) 0.0405(11) Uani 1 1 d .
H12A H 0.9916 0.1138 0.3230 0.049 Uiso 1 1 calc R
H12B H 0.9039 0.0415 0.3325 0.049 Uiso 1 1 calc R
C13 C 0.9045(4) 0.1063(3) 0.1627(3) 0.0395(11) Uani 1 1 d .
H13A H 0.9003 0.0466 0.1539 0.047 Uiso 1 1 calc R
H13B H 0.9834 0.1223 0.1677 0.047 Uiso 1 1 calc R
C14 C 0.8467(4) 0.1485(3) 0.0827(3) 0.0412(11) Uani 1 1 d .
H14A H 0.8523 0.2081 0.0911 0.049 Uiso 1 1 calc R
H14B H 0.8817 0.1339 0.0250 0.049 Uiso 1 1 calc R
C15 C 0.6736(5) 0.1635(3) 0.0017(3) 0.0435(12) Uani 1 1 d .
H15A H 0.7071 0.1499 -0.0570 0.052 Uiso 1 1 calc R
H15B H 0.6766 0.2233 0.0100 0.052 Uiso 1 1 calc R
C16 C 0.5561(5) 0.1350(4) -0.0010(3) 0.0469(13) Uani 1 1 d .
H16A H 0.5139 0.1590 -0.0548 0.056 Uiso 1 1 calc R
H16B H 0.5532 0.0750 -0.0069 0.056 Uiso 1 1 calc R
O9 O 0.4588(5) -0.0092(4) 0.1774(5) 0.110(2) Uani 1 1 d .
H9C H 0.3990 0.0167 0.1839 0.132 Uiso 1 1 d R
H9D H 0.4608 -0.0455 0.2192 0.132 Uiso 1 1 d R

loop_
_atom_site_aniso_label
_atom_site_aniso_U_11
_atom_site_aniso_U_22
_atom_site_aniso_U_33
_atom_site_aniso_U_23
_atom_site_aniso_U_13
_atom_site_aniso_U_12
Ba1 0.02672(13) 0.02353(12) 0.02343(13) 0.00120(9) 0.00354(9) 0.00228(9)
Co1 0.0234(3) 0.0342(3) 0.0331(3) 0.0026(2) 0.0004(2) -0.0006(2)
S1 0.0417(6) 0.0388(6) 0.0347(6) 0.0046(5) 0.0003(5) -0.0036(5)
S2 0.0423(7) 0.0432(7) 0.0374(6) -0.0003(5) 0.0054(5) -0.0002(5)
S3 0.0345(6) 0.0443(7) 0.0362(6) 0.0016(5) 0.0010(5) -0.0151(5)
S4 0.0281(5) 0.0264(5) 0.0472(6) -0.0007(5) 0.0025(5) 0.0020(4)
O1 0.0375(18) 0.061(2) 0.0274(16) -0.0017(15) -0.0053(13) -0.0046(16)
O2 0.0320(17) 0.049(2) 0.0376(17) -0.0037(15) 0.0027(14) -0.0033(15)
O3 0.0333(16) 0.0418(18) 0.0285(15) 0.0023(13) 0.0084(13) 0.0002(14)
O4 0.0323(16) 0.0346(16) 0.0285(15) 0.0002(13) -0.0019(12) 0.0008(13)
O5 0.0235(14) 0.0342(16) 0.0323(16) -0.0004(12) 0.0039(12) 0.0046(12)
O6 0.0356(17) 0.0356(17) 0.0285(15) -0.0006(13) 0.0093(13) -0.0041(13)
O7 0.096(3) 0.0289(18) 0.049(2) -0.0020(16) 0.038(2) -0.0020(19)
O8 0.047(2) 0.0352(17) 0.0333(17) 0.0061(14) -0.0049(14) -0.0055(15)
N1 0.032(2) 0.046(2) 0.040(2) 0.0043(19) -0.0004(17) -0.0016(18)
N2 0.043(2) 0.042(2) 0.044(2) -0.0040(19) 0.0095(19) 0.0038(19)
N3 0.033(2) 0.048(2) 0.044(2) 0.0062(19) 0.0001(17) -0.0097(19)
N4 0.030(2) 0.036(2) 0.041(2) -0.0020(17) 0.0016(16) -0.0001(16)
C1 0.026(2) 0.033(2) 0.035(2) -0.0028(19) -0.0001(17) -0.0020(17)
C2 0.030(2) 0.034(2) 0.038(2) 0.005(2) 0.0090(18) 0.0037(18)
C3 0.036(2) 0.037(2) 0.025(2) 0.0042(18) -0.0001(18) -0.0033(19)
C4 0.034(2) 0.027(2) 0.029(2) -0.0016(17) -0.0002(17) -0.0043(18)
C5 0.039(3) 0.085(4) 0.039(3) -0.008(3) -0.014(2) -0.006(3)
C6 0.029(2) 0.073(4) 0.049(3) -0.002(3) -0.009(2) -0.002(2)
C7 0.031(2) 0.048(3) 0.051(3) -0.001(2) 0.011(2) -0.001(2)
C8 0.041(3) 0.047(3) 0.046(3) 0.004(2) 0.020(2) -0.003(2)
C9 0.053(3) 0.054(3) 0.023(2) 0.000(2) 0.007(2) 0.002(2)
C10 0.050(3) 0.045(3) 0.024(2) -0.0032(19) -0.0036(19) 0.005(2)
C11 0.034(2) 0.051(3) 0.039(3) 0.008(2) -0.012(2) -0.006(2)
C12 0.027(2) 0.040(3) 0.054(3) 0.013(2) 0.000(2) 0.0082(19)
C13 0.028(2) 0.043(3) 0.048(3) -0.015(2) 0.013(2) -0.005(2)
C14 0.040(3) 0.046(3) 0.039(2) -0.009(2) 0.018(2) -0.011(2)
C15 0.060(3) 0.045(3) 0.026(2) 0.004(2) 0.009(2) 0.001(2)
C16 0.057(3) 0.057(3) 0.026(2) -0.002(2) -0.009(2) 0.002(3)
O9 0.105(5) 0.091(4) 0.132(5) 0.013(4) -0.017(4) -0.001(4)

loop_
_atom_type_symbol
_atom_type_description
_atom_type_scat_dispersion_real
_atom_type_scat_dispersion_imag
_atom_type_scat_source
C C 0.0033 0.0016 'International Tables Vol C Tables 4.2.6.8 and 6.1.1.4'
H H 0.0000 0.0000 'International Tables Vol C Tables 4.2.6.8 and 6.1.1.4'
N N 0.0061 0.0033 'International Tables Vol C Tables 4.2.6.8 and 6.1.1.4'
O O 0.0106 0.0060 'International Tables Vol C Tables 4.2.6.8 and 6.1.1.4'
S S 0.1246 0.1234 'International Tables Vol C Tables 4.2.6.8 and 6.1.1.4'
Co Co 0.3494 0.9721 'International Tables Vol C Tables 4.2.6.8 and 6.1.1.4'
Ba Ba -0.3244 2.2819 'International Tables Vol C Tables 4.2.6.8 and 6.1.1.4'

loop_
_geom_angle_atom_site_label_1
_geom_angle_atom_site_label_2
_geom_angle_atom_site_label_3
_geom_angle
O1 Ba1 S4 78.90(8)
O1 Ba1 O2 58.83(10)
O1 Ba1 O3 112.05(10)
O1 Ba1 O4 154.05(10)
O1 Ba1 O6 58.88(10)
O1 Ba1 O9 68.06(15)
O2 Ba1 S4 89.98(7)
O2 Ba1 O6 117.69(10)
O2 Ba1 O9 59.73(15)
O3 Ba1 S4 78.35(7)
O3 Ba1 O2 58.11(9)
O3 Ba1 O6 154.80(9)
O3 Ba1 O9 99.19(16)
O4 Ba1 S4 75.40(7)
O4 Ba1 O2 117.16(9)
O4 Ba1 O3 59.10(9)
O4 Ba1 O6 117.40(9)
O4 Ba1 O9 134.88(14)
O5 Ba1 S4 66.97(7)
O5 Ba1 O1 113.43(9)
O5 Ba1 O2 156.95(10)
O5 Ba1 O3 114.23(9)
O5 Ba1 O4 58.99(9)
O5 Ba1 O6 58.63(9)
O5 Ba1 O8 101.46(10)
O5 Ba1 O9 140.95(15)
O6 Ba1 S4 76.79(7)
O6 Ba1 O9 98.26(15)
O7 Ba1 S4 138.95(8)
O7 Ba1 O1 91.03(12)
O7 Ba1 O2 118.62(12)
O7 Ba1 O3 140.89(10)
O7 Ba1 O4 110.80(11)
O7 Ba1 O5 81.52(11)
O7 Ba1 O6 64.23(10)
O7 Ba1 O8 67.98(10)
O7 Ba1 O9 59.52(17)
O8 Ba1 S4 141.63(7)
O8 Ba1 O1 136.12(10)
O8 Ba1 O2 96.91(10)
O8 Ba1 O3 73.71(10)
O8 Ba1 O4 67.86(9)
O8 Ba1 O6 130.12(10)
O8 Ba1 O9 68.09(14)
O9 Ba1 S4 143.32(13)
N1 Co1 N3 106.42(17)
N1 Co1 N4 108.83(17)
N2 Co1 N1 112.95(19)
N2 Co1 N3 106.32(19)
N2 Co1 N4 109.66(18)
N4 Co1 N3 112.69(18)
C4 S4 Ba1 101.44(16)
C5 O1 Ba1 114.8(3)
C5 O1 C16 111.2(4)
C16 O1 Ba1 114.1(3)
C6 O2 Ba1 118.2(3)
C7 O2 Ba1 119.8(3)
C7 O2 C6 111.5(4)
C8 O3 Ba1 113.3(3)
C9 O3 Ba1 115.5(3)
C9 O3 C8 112.1(4)
C10 O4 Ba1 117.1(3)
C11 O4 Ba1 118.4(3)
C11 O4 C10 111.5(4)
C12 O5 Ba1 114.3(3)
C12 O5 C13 112.1(4)
C13 O5 Ba1 116.3(2)
C14 O6 Ba1 118.3(3)
C15 O6 Ba1 117.9(3)
C15 O6 C14 111.4(4)
C1 N1 Co1 174.3(4)
C2 N2 Co1 168.6(4)
C3 N3 Co1 167.3(4)
C4 N4 Co1 174.4(4)
N1 C1 S1 178.4(4)
N2 C2 S2 178.6(5)
N3 C3 S3 179.8(5)
N4 C4 S4 179.3(5)
O1 C5 C6 108.1(4)
O2 C6 C5 108.5(5)
O2 C7 C8 108.2(4)
O3 C8 C7 107.7(4)
O3 C9 C10 107.4(4)
O4 C10 C9 109.0(4)
O4 C11 C12 109.1(4)
O5 C12 C11 107.7(4)
O5 C13 C14 108.3(4)
O6 C14 C13 109.0(4)
O6 C15 C16 108.6(4)
O1 C16 C15 108.3(4)

loop_
_geom_bond_atom_site_label_1
_geom_bond_atom_site_label_2
_geom_bond_distance
Ba1 S4 3.3054(13)
Ba1 O1 2.817(3)
Ba1 O2 2.841(3)
Ba1 O3 2.818(3)
Ba1 O4 2.817(3)
Ba1 O5 2.789(3)
Ba1 O6 2.845(3)
Ba1 O7 2.766(3)
Ba1 O8 2.793(3)
Ba1 O9 2.854(6)
Co1 N1 1.945(4)
Co1 N2 1.944(4)
Co1 N3 1.967(4)
Co1 N4 1.957(4)
S1 C1 1.619(5)
S2 C2 1.609(5)
S3 C3 1.627(5)
S4 C4 1.633(5)
O1 C5 1.418(6)
O1 C16 1.426(6)
O2 C6 1.437(6)
O2 C7 1.423(6)
O3 C8 1.434(6)
O3 C9 1.433(6)
O4 C10 1.433(5)
O4 C11 1.428(6)
O5 C12 1.427(5)
O5 C13 1.431(5)
O6 C14 1.429(6)
O6 C15 1.425(6)
N1 C1 1.166(6)
N2 C2 1.173(6)
N3 C3 1.153(6)
N4 C4 1.157(6)
C5 C6 1.509(8)
C7 C8 1.495(7)
C9 C10 1.490(7)
C11 C12 1.493(7)
C13 C14 1.492(7)
C15 C16 1.499(8)
